data_4117674
loop_
_publ_author_name
'Zhiguo Zhou'
'Atsushi Wakamiya'
'Tomokatsu Kushida'
'Shigehiro Yamaguchi'

_publ_section_title
;
 Planarized Triarylboranes: Stabilization by Structural Constraint and
 Their Plane-to-Bowl Conversion
;
_journal_name_full 'Journal of the American Chemical Society'
_journal_page_first 4529
_journal_page_last 4532
_journal_paper_doi 10.1021/ja211944q
_journal_volume 134
_journal_year 2012
_chemical_formula_sum 'C37 H34 B2 Cl2'
_chemical_formula_weight 571.16
_chemical_name_systematic
; 
 ? 
;
_space_group_IT_number 15
_symmetry_cell_setting monoclinic
_symmetry_space_group_name_Hall '-C 2yc'
_symmetry_space_group_name_H-M 'C 1 2/c 1'
_atom_sites_solution_hydrogens geom
_atom_sites_solution_primary direct
_atom_sites_solution_secondary difmap
_audit_creation_method SHELXL-97
_cell_angle_alpha 90.00
_cell_angle_beta 104.380(4)
_cell_angle_gamma 90.00
_cell_formula_units_Z 4
_cell_length_a 27.583(7)
_cell_length_b 9.566(2)
_cell_length_c 12.031(3)
_cell_measurement_reflns_used 2829
_cell_measurement_temperature 123(2)
_cell_measurement_theta_max 31.5050
_cell_measurement_theta_min 2.0143
_cell_volume 3075.0(13)
_computing_molecular_graphics 'ORTEP 3 for windows'
_computing_structure_refinement 'SHELXL-97 (Sheldrick, 1997)'
_computing_structure_solution 'SHELXS-97 (Sheldrick, 1990)'
_diffrn_ambient_temperature 123(2)
_diffrn_measured_fraction_theta_full 0.999
_diffrn_measured_fraction_theta_max 0.999
_diffrn_measurement_device_type
;
Saturn70 CCD (4x4 bin mode) with MicroMax-007
;
_diffrn_radiation_monochromator graphite
_diffrn_radiation_source 'fine-focus sealed tube'
_diffrn_radiation_type MoKa
_diffrn_radiation_wavelength 0.71070
_diffrn_reflns_av_R_equivalents 0.0416
_diffrn_reflns_av_sigmaI/netI 0.0388
_diffrn_reflns_limit_h_max 29
_diffrn_reflns_limit_h_min -34
_diffrn_reflns_limit_k_max 11
_diffrn_reflns_limit_k_min -11
_diffrn_reflns_limit_l_max 14
_diffrn_reflns_limit_l_min -14
_diffrn_reflns_number 10856
_diffrn_reflns_theta_full 26.00
_diffrn_reflns_theta_max 26.00
_diffrn_reflns_theta_min 2.26
_exptl_absorpt_coefficient_mu 0.236
_exptl_absorpt_correction_T_max 0.9953
_exptl_absorpt_correction_T_min 0.9813
_exptl_absorpt_correction_type multi-scan
_exptl_absorpt_process_details 'Jacobson, R. (1998) Private communication'
_exptl_crystal_colour colorless
_exptl_crystal_density_diffrn 1.234
_exptl_crystal_description block
_exptl_crystal_F_000 1200
_exptl_crystal_size_max 0.08
_exptl_crystal_size_mid 0.08
_exptl_crystal_size_min 0.02
_refine_diff_density_max 0.341
_refine_diff_density_min -0.390
_refine_diff_density_rms 0.059
_refine_ls_extinction_method none
_refine_ls_goodness_of_fit_ref 1.084
_refine_ls_hydrogen_treatment constr
_refine_ls_matrix_type full
_refine_ls_number_parameters 204
_refine_ls_number_reflns 3017
_refine_ls_number_restraints 0
_refine_ls_restrained_S_all 1.084
_refine_ls_R_factor_all 0.0944
_refine_ls_R_factor_gt 0.0650
_refine_ls_shift/su_max 0.000
_refine_ls_shift/su_mean 0.000
_refine_ls_structure_factor_coef Fsqd
_refine_ls_weighting_details ' calc w=1/[?^2^(Fo^2^)+(0.0056P)^2^+0.5000P] where P=(Fo^2^+2Fc^2^)/3'
_refine_ls_weighting_scheme calc
_refine_ls_wR_factor_gt 0.1667
_refine_ls_wR_factor_ref 0.1912
_reflns_number_gt 2105
_reflns_number_total 3017
_reflns_threshold_expression >2sigma(I)
_cod_data_source_file ja211944q_si_002_2.cif
_cod_data_source_block compd2
_cod_database_code 4117674

loop_
_publ_contact_author_name
_publ_contact_author_address
_publ_contact_author_email
_publ_contact_author_fax
_publ_contact_author_phone
' Atsushi Wakamiya '
; 
    Institute for Chemical Research, Kyoto Unversity, and JST-PRESTO,
  Uji, Kyoto 611-0011, Japan 
;
' wakamiya@chem.nagoya-u.ac.jp' ' +81-774-38-3173 ' ' +81-774-38-3178 '
' Shigehiro Yamaguchi '
; 
    Department of Chemistry, Graduate School of Science, Nagoya University, 
    Furo, Chikusa, Nagoya 464-8602, Japan
;
' yamaguchi@chem.nagoya-u.ac.jp' ' +81-52-789-2291 ' ' +81-52-789-5947 '

loop_
_symmetry_equiv_pos_as_xyz
'x, y, z'
'-x, y, -z+1/2'
'x+1/2, y+1/2, z'
'-x+1/2, y+1/2, -z+1/2'
'-x, -y, -z'
'x, -y, z-1/2'
'-x+1/2, -y+1/2, -z'
'x+1/2, -y+1/2, z-1/2'

loop_
_atom_site_label
_atom_site_type_symbol
_atom_site_fract_x
_atom_site_fract_y
_atom_site_fract_z
_atom_site_U_iso_or_equiv
_atom_site_adp_type
_atom_site_occupancy
_atom_site_symmetry_multiplicity
_atom_site_calc_flag
_atom_site_refinement_flags
_atom_site_disorder_group
B1 B 0.29864(9) 0.7431(2) 0.0813(2) 0.0211(5) Uani 1 1 d . .
C1 C 0.25681(8) 0.6464(2) 0.09820(18) 0.0209(5) Uani 1 1 d . .
C2 C 0.20914(8) 0.6521(2) 0.01768(18) 0.0214(5) Uani 1 1 d . .
C3 C 0.17044(8) 0.5629(2) 0.02761(19) 0.0235(5) Uani 1 1 d . .
C4 C 0.18009(9) 0.4708(2) 0.1216(2) 0.0303(6) Uani 1 1 d . .
H1 H 0.1543 0.4099 0.1313 0.036 Uiso 1 1 calc R .
C5 C 0.22605(9) 0.4663(3) 0.2001(2) 0.0309(6) Uani 1 1 d . .
H2 H 0.2308 0.4031 0.2627 0.037 Uiso 1 1 calc R .
C6 C 0.26592(8) 0.5525(2) 0.18993(18) 0.0245(5) Uani 1 1 d . .
C7 C 0.34930(8) 0.7380(2) 0.16786(18) 0.0225(5) Uani 1 1 d . .
C8 C 0.35713(8) 0.6422(2) 0.26034(19) 0.0248(5) Uani 1 1 d . .
C9 C 0.40363(9) 0.6415(2) 0.3400(2) 0.0299(6) Uani 1 1 d . .
H3 H 0.4099 0.5766 0.4017 0.036 Uiso 1 1 calc R .
C10 C 0.44049(9) 0.7346(3) 0.3297(2) 0.0337(6) Uani 1 1 d . .
H4 H 0.4718 0.7332 0.3848 0.040 Uiso 1 1 calc R .
C11 C 0.43262(9) 0.8301(3) 0.2402(2) 0.0314(6) Uani 1 1 d . .
H5 H 0.4584 0.8941 0.2355 0.038 Uiso 1 1 calc R .
C12 C 0.38728(8) 0.8331(2) 0.15731(19) 0.0240(5) Uani 1 1 d . .
C13 C 0.11977(8) 0.5591(2) -0.0601(2) 0.0268(5) Uani 1 1 d . .
C14 C 0.11402(10) 0.4119(3) -0.1152(2) 0.0376(6) Uani 1 1 d . .
H6 H 0.1399 0.3980 -0.1572 0.056 Uiso 1 1 calc R .
H7 H 0.0809 0.4036 -0.1684 0.056 Uiso 1 1 calc R .
H8 H 0.1176 0.3409 -0.0550 0.056 Uiso 1 1 calc R .
C15 C 0.07806(9) 0.5827(3) 0.0034(2) 0.0398(7) Uani 1 1 d . .
H9 H 0.0820 0.5152 0.0664 0.060 Uiso 1 1 calc R .
H10 H 0.0453 0.5699 -0.0503 0.060 Uiso 1 1 calc R .
H11 H 0.0805 0.6779 0.0345 0.060 Uiso 1 1 calc R .
C16 C 0.31672(8) 0.5394(2) 0.27667(19) 0.0271(5) Uani 1 1 d . .
C17 C 0.33605(10) 0.3887(2) 0.2665(2) 0.0380(6) Uani 1 1 d . .
H12 H 0.3117 0.3211 0.2812 0.057 Uiso 1 1 calc R .
H13 H 0.3681 0.3755 0.3228 0.057 Uiso 1 1 calc R .
H14 H 0.3406 0.3742 0.1891 0.057 Uiso 1 1 calc R .
C18 C 0.30863(10) 0.5610(3) 0.3988(2) 0.0366(6) Uani 1 1 d . .
H15 H 0.2983 0.6577 0.4069 0.055 Uiso 1 1 calc R .
H16 H 0.3399 0.5419 0.4562 0.055 Uiso 1 1 calc R .
H17 H 0.2826 0.4970 0.4103 0.055 Uiso 1 1 calc R .
C19 C 0.4854(3) 0.4315(7) 0.2294(6) 0.063(2) Uani 0.50 1 d P .
Cl1A Cl 0.49500(12) 0.3318(4) 0.3648(3) 0.0705(12) Uani 0.67(2) 1 d P 1
Cl1B Cl 0.5085(10) 0.381(3) 0.3726(8) 0.155(6) Uani 0.33(2) 1 d P 2

loop_
_atom_site_aniso_label
_atom_site_aniso_U_11
_atom_site_aniso_U_22
_atom_site_aniso_U_33
_atom_site_aniso_U_23
_atom_site_aniso_U_13
_atom_site_aniso_U_12
B1 0.0234(12) 0.0207(12) 0.0200(12) -0.0053(10) 0.0069(10) 0.0007(10)
C1 0.0243(11) 0.0199(11) 0.0195(11) -0.0015(9) 0.0076(9) 0.0018(9)
C2 0.0230(11) 0.0220(11) 0.0192(11) -0.0028(9) 0.0056(9) 0.0006(9)
C3 0.0237(11) 0.0235(11) 0.0248(11) -0.0022(9) 0.0089(9) -0.0010(9)
C4 0.0294(12) 0.0293(12) 0.0336(13) 0.0062(11) 0.0101(10) -0.0067(10)
C5 0.0338(13) 0.0306(13) 0.0287(12) 0.0091(10) 0.0089(10) -0.0015(10)
C6 0.0286(12) 0.0231(12) 0.0218(11) 0.0016(9) 0.0063(9) 0.0000(9)
C7 0.0249(11) 0.0219(11) 0.0225(11) -0.0029(9) 0.0094(9) 0.0030(9)
C8 0.0270(12) 0.0241(12) 0.0225(11) 0.0000(9) 0.0048(10) 0.0031(9)
C9 0.0317(13) 0.0314(13) 0.0253(12) 0.0053(10) 0.0042(10) 0.0033(10)
C10 0.0244(12) 0.0409(15) 0.0326(13) 0.0013(11) 0.0011(10) 0.0040(11)
C11 0.0229(11) 0.0359(13) 0.0349(13) -0.0011(11) 0.0062(10) -0.0018(10)
C12 0.0239(11) 0.0243(11) 0.0252(11) -0.0042(9) 0.0087(9) 0.0001(9)
C13 0.0265(12) 0.0237(12) 0.0311(12) 0.0005(10) 0.0091(10) -0.0041(9)
C14 0.0392(15) 0.0309(13) 0.0382(14) -0.0007(11) 0.0010(12) -0.0053(11)
C15 0.0281(13) 0.0534(16) 0.0405(15) 0.0072(13) 0.0137(12) -0.0012(12)
C16 0.0278(12) 0.0273(12) 0.0262(11) 0.0055(10) 0.0067(10) 0.0017(10)
C17 0.0379(15) 0.0288(13) 0.0455(15) 0.0079(12) 0.0068(12) 0.0042(11)
C18 0.0373(14) 0.0462(15) 0.0268(13) 0.0056(12) 0.0085(11) -0.0051(12)
C19 0.092(8) 0.076(4) 0.020(5) -0.001(3) 0.012(4) 0.021(4)
Cl1A 0.0645(16) 0.1007(19) 0.0523(14) 0.0326(13) 0.0260(10) 0.0170(11)
Cl1B 0.182(10) 0.202(13) 0.062(3) -0.004(5) -0.002(5) 0.104(10)

loop_
_atom_type_symbol
_atom_type_description
_atom_type_scat_dispersion_real
_atom_type_scat_dispersion_imag
_atom_type_scat_source
C C 0.0033 0.0016 'International Tables Vol C Tables 4.2.6.8 and 6.1.1.4'
H H 0.0000 0.0000 'International Tables Vol C Tables 4.2.6.8 and 6.1.1.4'
B B 0.0013 0.0007 'International Tables Vol C Tables 4.2.6.8 and 6.1.1.4'
Cl Cl 0.1484 0.1585 'International Tables Vol C Tables 4.2.6.8 and 6.1.1.4'

loop_
_geom_angle_atom_site_label_1
_geom_angle_atom_site_label_2
_geom_angle_atom_site_label_3
_geom_angle
_geom_angle_site_symmetry_1
_geom_angle_site_symmetry_3
C7 B1 C2 118.8(2) . 7_565
C7 B1 C1 118.9(2) . .
C2 B1 C1 122.3(2) 7_565 .
C6 C1 C2 121.03(19) . .
C6 C1 B1 120.0(2) . .
C2 C1 B1 118.96(19) . .
C3 C2 C1 120.95(19) . .
C3 C2 B1 120.3(2) . 7_565
C1 C2 B1 118.72(19) . 7_565
C2 C3 C4 117.1(2) . .
C2 C3 C13 122.92(19) . .
C4 C3 C13 119.91(19) . .
C5 C4 C3 121.9(2) . .
C4 C5 C6 121.9(2) . .
C1 C6 C5 117.1(2) . .
C1 C6 C16 123.1(2) . .
C5 C6 C16 119.79(19) . .
C8 C7 C12 120.9(2) . .
C8 C7 B1 119.6(2) . .
C12 C7 B1 119.43(19) . .
C9 C8 C7 118.5(2) . .
C9 C8 C16 118.8(2) . .
C7 C8 C16 122.8(2) . .
C10 C9 C8 120.4(2) . .
C9 C10 C11 121.2(2) . .
C10 C11 C12 120.6(2) . .
C11 C12 C7 118.3(2) . .
C11 C12 C13 118.7(2) . 7_565
C7 C12 C13 122.9(2) . 7_565
C3 C13 C12 115.56(18) . 7_565
C3 C13 C15 108.64(19) . .
C12 C13 C15 108.04(19) 7_565 .
C3 C13 C14 107.23(18) . .
C12 C13 C14 107.75(19) 7_565 .
C15 C13 C14 109.5(2) . .
C6 C16 C8 115.53(18) . .
C6 C16 C18 108.16(19) . .
C8 C16 C18 108.37(19) . .
C6 C16 C17 107.27(19) . .
C8 C16 C17 108.07(19) . .
C18 C16 C17 109.3(2) . .
C19 C19 Cl1B 102.6(18) 2_655 2_655
C19 C19 Cl1A 88.7(11) 2_655 2_655
Cl1B C19 Cl1A 19.6(15) 2_655 2_655
C19 C19 Cl1B 49.7(14) 2_655 .
Cl1B C19 Cl1B 133.9(19) 2_655 .
Cl1A C19 Cl1B 114.4(6) 2_655 .
C19 C19 Cl1A 64.6(8) 2_655 .
Cl1B C19 Cl1A 126.0(15) 2_655 .
Cl1A C19 Cl1A 107.7(5) 2_655 .
Cl1B C19 Cl1A 18.8(13) . .
C19 Cl1A C19 26.8(5) 2_655 .
C19 Cl1B C19 27.7(6) 2_655 .

loop_
_geom_bond_atom_site_label_1
_geom_bond_atom_site_label_2
_geom_bond_distance
_geom_bond_site_symmetry_2
B1 C7 1.522(3) .
B1 C2 1.530(3) 7_565
B1 C1 1.531(3) .
C1 C6 1.396(3) .
C1 C2 1.428(3) .
C2 C3 1.395(3) .
C2 B1 1.530(3) 7_565
C3 C4 1.405(3) .
C3 C13 1.528(3) .
C4 C5 1.381(3) .
C5 C6 1.404(3) .
C6 C16 1.530(3) .
C7 C8 1.416(3) .
C7 C12 1.417(3) .
C8 C9 1.398(3) .
C8 C16 1.535(3) .
C9 C10 1.380(3) .
C10 C11 1.387(4) .
C11 C12 1.393(3) .
C12 C13 1.534(3) 7_565
C13 C12 1.534(3) 7_565
C13 C15 1.548(3) .
C13 C14 1.548(3) .
C16 C18 1.554(3) .
C16 C17 1.552(3) .
C19 C19 0.833(13) 2_655
C19 Cl1B 1.37(2) 2_655
C19 Cl1A 1.670(8) 2_655
C19 Cl1B 1.749(12) .
C19 Cl1A 1.849(8) .
Cl1A C19 1.670(8) 2_655
Cl1B C19 1.37(2) 2_655
